data_2225018
loop_
_publ_author_name
'Wang, Hao'
'Li, Shi-Jie'
'Song, Wen-Dong'
'Li, Xiao-Fei'
'Miao, Dong-Liang'

_publ_section_title
;Poly[[aqua(\m~4~-1<i>H</i>-benzimidazole-5,6-dicarboxylato-\k^4^<i>N</i>^3^:<i>O</i>^5^:<i>O</i>^5'^:<i>O</i>^6^)(<i>N</i>,<i>N</i>-dimethylformamide-\k<i>O</i>)cadmium(II)]
 dihydrate]
;
_journal_coeditor_code HY2275
_journal_issue 2
_journal_name_full 'Acta Crystallographica Section E'
_journal_page_first m209
_journal_page_last m210
_journal_paper_doi 10.1107/S1600536810003065
_journal_volume 66
_journal_year 2010
_chemical_formula_iupac '[Cd (C9 H4 N2 O4) (C3 H7 N O) (H2 O)], 2H2 O'
_chemical_formula_moiety 'C12 H13 Cd N3 O6, 2(H2 O)'
_chemical_formula_sum 'C12 H17 Cd N3 O8'
_chemical_formula_weight 443.69
_chemical_name_systematic
;
Poly[[aqua(\m~4~-1<i>H</i>-benzimidazole-5,6-dicarboxylato-
\k^4^<i>N</i>^3^:<i>O</i>^5^:<i>O</i>^5'^:<i>O</i>^6^)(<i>N</i>,<i>N</i>-
dimethylformamide-\k<i>O</i>)cadmium(II)] dihydrate]
;
_space_group_IT_number 2
_symmetry_cell_setting triclinic
_symmetry_space_group_name_Hall '-P 1'
_symmetry_space_group_name_H-M 'P -1'
_atom_sites_solution_hydrogens geom
_atom_sites_solution_primary direct
_atom_sites_solution_secondary difmap
_audit_creation_method SHELXL-97
_cell_angle_alpha 102.76(3)
_cell_angle_beta 97.70(3)
_cell_angle_gamma 94.96(3)
_cell_formula_units_Z 2
_cell_length_a 7.7729(16)
_cell_length_b 9.1648(18)
_cell_length_c 11.458(2)
_cell_measurement_reflns_used 3441
_cell_measurement_temperature 293(2)
_cell_measurement_theta_max 27.44
_cell_measurement_theta_min 3.27
_cell_volume 783.2(3)
_computing_cell_refinement 'CrystalStructure (Rigaku/MSC, 2002)'
_computing_data_collection 'CrystalStructure (Rigaku/MSC, 2002)'
_computing_data_reduction 'CrystalStructure (Rigaku/MSC, 2002)'
_computing_molecular_graphics 'ORTEPII (Johnson, 1976)'
_computing_publication_material 'SHELXL97 (Sheldrick, 2008)'
_computing_structure_refinement 'SHELXL97 (Sheldrick, 2008)'
_computing_structure_solution 'SHELXS97 (Sheldrick, 2008)'
_diffrn_ambient_temperature 293(2)
_diffrn_measured_fraction_theta_full 0.992
_diffrn_measured_fraction_theta_max 0.992
_diffrn_measurement_device_type 'Rigaku/MSC Mercury CCD'
_diffrn_measurement_method \w
_diffrn_radiation_monochromator graphite
_diffrn_radiation_source 'fine-focus sealed tube'
_diffrn_radiation_type MoK\a
_diffrn_radiation_wavelength 0.71073
_diffrn_reflns_av_R_equivalents 0.1208
_diffrn_reflns_av_sigmaI/netI 0.1636
_diffrn_reflns_limit_h_max 7
_diffrn_reflns_limit_h_min -9
_diffrn_reflns_limit_k_max 10
_diffrn_reflns_limit_k_min -10
_diffrn_reflns_limit_l_max 13
_diffrn_reflns_limit_l_min -13
_diffrn_reflns_number 6197
_diffrn_reflns_theta_full 25.20
_diffrn_reflns_theta_max 25.20
_diffrn_reflns_theta_min 3.27
_diffrn_standards_number 0
_exptl_absorpt_coefficient_mu 1.442
_exptl_absorpt_correction_T_max 0.7516
_exptl_absorpt_correction_T_min 0.6798
_exptl_absorpt_correction_type multi-scan
_exptl_absorpt_process_details '(REQAB; Jacobson, 1998)'
_exptl_crystal_colour colorless
_exptl_crystal_density_diffrn 1.881
_exptl_crystal_density_method 'not measured'
_exptl_crystal_description block
_exptl_crystal_F_000 444
_exptl_crystal_size_max 0.29
_exptl_crystal_size_mid 0.25
_exptl_crystal_size_min 0.21
_refine_diff_density_max 2.122
_refine_diff_density_min -1.801
_refine_ls_extinction_method none
_refine_ls_goodness_of_fit_ref 1.141
_refine_ls_hydrogen_treatment constr
_refine_ls_matrix_type full
_refine_ls_number_parameters 219
_refine_ls_number_reflns 2800
_refine_ls_number_restraints 9
_refine_ls_restrained_S_all 1.140
_refine_ls_R_factor_all 0.1496
_refine_ls_R_factor_gt 0.0860
_refine_ls_shift/su_max 0.000
_refine_ls_shift/su_mean 0.000
_refine_ls_structure_factor_coef Fsqd
_refine_ls_weighting_details 'calc w=1/[\s^2^(Fo^2^)+(0.0683P)^2^+2.7388P] where P=(Fo^2^+2Fc^2^)/3'
_refine_ls_weighting_scheme calc
_refine_ls_wR_factor_gt 0.1756
_refine_ls_wR_factor_ref 0.2231
_reflns_number_gt 1539
_reflns_number_total 2800
_reflns_threshold_expression I>2\s(I)
_cod_data_source_file hy2275.cif
_cod_data_source_block I
_cod_depositor_comments
;
The following automatic conversions were performed:
'_symmetry_cell_setting' value 'Triclinic' changed to 'triclinic'
according to '/home/saulius/struct/CIF-dictionaries/cif_core.dic'
dictionary named 'cif_core.dic' version 2.4.1 from 2010-06-29.

Automatic conversion script
Id: cif_fix_enum 1527 2010-12-29 10:47:43Z saulius 

The following automatic conversions were performed:

'_symmetry_cell_setting' value 'Triclinic' changed to 'triclinic'
according to /home/saulius/struct/CIF-dictionaries/cif_core.dic
dictionary named 'cif_core.dic' version 2.4.1 from 2010-06-29.

Automatic conversion script
Id: cif_fix_values 1715 2011-07-08 13:25:40Z adriana 
;
_cod_database_code 2225018
_cod_database_fobs_code 2225018

loop_
_symmetry_equiv_pos_as_xyz
'x, y, z'
'-x, -y, -z'

loop_
_atom_site_type_symbol
_atom_site_label
_atom_site_fract_x
_atom_site_fract_y
_atom_site_fract_z
_atom_site_U_iso_or_equiv
_atom_site_adp_type
_atom_site_calc_flag
_atom_site_refinement_flags
_atom_site_occupancy
_atom_site_disorder_assembly
_atom_site_disorder_group
Cd Cd1 0.32811(14) 0.19007(13) 0.58926(9) 0.0427(4) Uani d . 1 . .
O O1 0.1397(12) 0.1778(11) 0.7248(7) 0.043(2) Uani d . 1 . .
O O2 -0.1244(11) 0.1608(11) 0.7803(8) 0.043(2) Uani d . 1 . .
O O1W 0.5202(9) 0.0812(8) 0.7112(7) 0.045(3) Uani d D 1 . .
O O10 0.4501(13) 0.4197(11) 0.7028(8) 0.048(3) Uani d . 1 . .
N N1 -0.1716(14) 0.7274(13) 0.5549(9) 0.037(3) Uani d . 1 . .
N N2 0.0418(16) 0.7573(12) 0.7100(10) 0.046(3) Uani d . 1 . .
H H2 0.1247 0.8019 0.7676 0.055 Uiso calc R 1 . .
N N3 0.6296(17) 0.5826(15) 0.8605(11) 0.057(4) Uani d . 1 . .
C C1 -0.0542(18) 0.8220(17) 0.6334(13) 0.044(4) Uani d . 1 . .
H H1 -0.0382 0.9245 0.6362 0.053 Uiso calc R 1 . .
C C2 -0.1506(16) 0.5900(15) 0.5837(12) 0.035(3) Uani d . 1 . .
C C3 -0.2450(15) 0.4482(15) 0.5278(10) 0.031(3) Uani d . 1 . .
H H3 -0.3353 0.4370 0.4633 0.037 Uiso calc R 1 . .
C C4 -0.1988(17) 0.3261(16) 0.5722(11) 0.037(3) Uani d . 1 . .
C C5 -0.0634(17) 0.3421(14) 0.6700(11) 0.033(3) Uani d . 1 . .
C C6 0.0295(17) 0.4860(17) 0.7241(12) 0.045(4) Uani d . 1 . .
H H6 0.1203 0.4999 0.7887 0.054 Uiso calc R 1 . .
C C7 -0.0192(16) 0.6032(16) 0.6778(10) 0.033(3) Uani d . 1 . .
C C8 -0.0144(18) 0.2164(15) 0.7258(12) 0.039(3) Uani d . 1 . .
C C11 0.758(3) 0.606(2) 0.9664(14) 0.086(6) Uani d . 1 . .
H H11A 0.7649 0.5123 0.9907 0.128 Uiso calc R 1 . .
H H11B 0.7250 0.6793 1.0306 0.128 Uiso calc R 1 . .
H H11C 0.8693 0.6407 0.9491 0.128 Uiso calc R 1 . .
C C12 0.587(2) 0.713(2) 0.8183(16) 0.077(6) Uani d . 1 . .
H H12A 0.5613 0.6868 0.7313 0.116 Uiso calc R 1 . .
H H12B 0.6835 0.7907 0.8445 0.116 Uiso calc R 1 . .
H H12C 0.4859 0.7477 0.8506 0.116 Uiso calc R 1 . .
C C10 0.560(2) 0.4477(19) 0.7957(13) 0.054(4) Uani d . 1 . .
H H10 0.5975 0.3655 0.8226 0.065 Uiso calc R 1 . .
O O3W 0.7681(13) 0.2252(9) 1.0089(11) 0.127(6) Uani d D 1 . .
H H5W 0.8465 0.2124 0.9650 0.190 Uiso d D 1 . .
H H6W 0.6998 0.1446 0.9891 0.190 Uiso d D 1 . .
O O2W 0.2935(7) 0.0032(12) 0.8739(9) 0.080(4) Uani d D 1 . .
H H3W 0.3906 0.0207 0.8522 0.120 Uiso d D 1 . .
H H4W 0.2273 0.0510 0.8364 0.120 Uiso d D 1 . .
C C9 -0.2912(17) 0.1756(17) 0.5120(11) 0.036(3) Uani d . 1 . .
O O3 -0.2155(12) 0.0562(10) 0.5048(7) 0.041(2) Uani d . 1 . .
O O4 -0.4532(9) 0.1698(8) 0.4625(7) 0.043(2) Uani d . 1 . .
H H1W 0.6279 0.1081 0.7315 0.065 Uiso d RD 1 . .
H H2W 0.4982 -0.0084 0.6711 0.065 Uiso d RD 1 . .

loop_
_atom_site_aniso_label
_atom_site_aniso_U_11
_atom_site_aniso_U_22
_atom_site_aniso_U_33
_atom_site_aniso_U_12
_atom_site_aniso_U_13
_atom_site_aniso_U_23
Cd1 0.0451(7) 0.0367(7) 0.0457(6) -0.0036(5) 0.0070(4) 0.0115(5)
O1 0.040(6) 0.042(6) 0.043(5) -0.015(5) 0.005(4) 0.013(4)
O2 0.033(5) 0.041(6) 0.059(6) -0.002(5) 0.007(4) 0.024(5)
O1W 0.040(5) 0.038(6) 0.049(5) -0.017(5) 0.006(4) 0.004(5)
O10 0.054(6) 0.044(7) 0.039(5) -0.003(5) -0.005(5) 0.006(5)
N1 0.035(6) 0.030(7) 0.042(6) 0.000(6) 0.000(5) 0.006(5)
N2 0.056(8) 0.023(7) 0.053(7) -0.007(6) 0.011(6) 0.002(6)
N3 0.062(9) 0.034(8) 0.064(8) 0.003(7) -0.009(7) 0.004(7)
C1 0.048(9) 0.035(9) 0.064(9) 0.014(7) 0.021(8) 0.031(8)
C2 0.030(7) 0.029(8) 0.057(8) 0.011(6) 0.020(6) 0.020(7)
C3 0.025(6) 0.043(9) 0.023(6) -0.010(6) 0.001(5) 0.010(6)
C4 0.035(8) 0.040(9) 0.034(7) -0.009(7) 0.003(6) 0.009(6)
C5 0.045(8) 0.022(7) 0.033(7) 0.002(6) 0.006(6) 0.008(6)
C6 0.032(8) 0.055(10) 0.043(8) -0.006(7) -0.007(6) 0.016(7)
C7 0.029(7) 0.047(9) 0.029(7) 0.016(7) 0.003(5) 0.016(6)
C8 0.041(9) 0.027(8) 0.043(8) -0.011(7) 0.010(6) -0.002(6)
C11 0.105(16) 0.080(15) 0.052(10) 0.008(12) -0.028(10) 0.001(10)
C12 0.083(14) 0.063(14) 0.078(12) 0.011(11) 0.036(10) -0.013(10)
C10 0.065(11) 0.049(11) 0.049(9) 0.012(9) 0.009(8) 0.009(8)
O3W 0.171(17) 0.126(15) 0.085(10) -0.006(12) 0.049(10) 0.020(10)
O2W 0.075(8) 0.090(10) 0.088(8) 0.009(7) 0.027(7) 0.041(8)
C9 0.037(8) 0.044(9) 0.030(7) 0.006(7) 0.008(6) 0.015(6)
O3 0.056(6) 0.028(6) 0.039(5) 0.000(5) 0.011(4) 0.005(4)
O4 0.044(6) 0.037(6) 0.041(5) -0.009(5) 0.008(4) -0.001(4)

loop_
_atom_type_symbol
_atom_type_description
_atom_type_scat_dispersion_real
_atom_type_scat_dispersion_imag
_atom_type_scat_source
C C 0.0033 0.0016 'International Tables Vol C Tables 4.2.6.8 and 6.1.1.4'
H H 0.0000 0.0000 'International Tables Vol C Tables 4.2.6.8 and 6.1.1.4'
Cd Cd -0.8075 1.2024 'International Tables Vol C Tables 4.2.6.8 and 6.1.1.4'
N N 0.0061 0.0033 'International Tables Vol C Tables 4.2.6.8 and 6.1.1.4'
O O 0.0106 0.0060 'International Tables Vol C Tables 4.2.6.8 and 6.1.1.4'

loop_
_geom_angle_atom_site_label_1
_geom_angle_atom_site_label_2
_geom_angle_atom_site_label_3
_geom_angle_site_symmetry_1
_geom_angle_site_symmetry_3
_geom_angle
_geom_angle_publ_flag
N1 Cd1 O10 2_566 . 96.6(4) ?
N1 Cd1 O1 2_566 . 103.1(4) ?
O10 Cd1 O1 . . 89.6(3) ?
N1 Cd1 O3 2_566 2_556 90.6(4) ?
O10 Cd1 O3 . 2_556 172.6(3) ?
O1 Cd1 O3 . 2_556 86.9(3) ?
N1 Cd1 O1W 2_566 . 169.1(3) ?
O10 Cd1 O1W . . 88.5(3) ?
O1 Cd1 O1W . . 86.5(3) ?
O3 Cd1 O1W 2_556 . 84.8(3) ?
N1 Cd1 O4 2_566 1_655 85.9(3) ?
O10 Cd1 O4 . 1_655 93.7(3) ?
O1 Cd1 O4 . 1_655 170.0(3) ?
O3 Cd1 O4 2_556 1_655 88.7(3) ?
O1W Cd1 O4 . 1_655 84.1(3) ?
C8 O1 Cd1 . . 130.4(8) ?
H1W O1W H2W . . 112.2 ?
C10 O10 Cd1 . . 127.5(11) ?
C1 N1 C2 . . 103.9(12) ?
C1 N1 Cd1 . 2_566 118.8(10) ?
C2 N1 Cd1 . 2_566 137.1(9) ?
C1 N2 C7 . . 106.8(11) ?
C1 N2 H2 . . 126.6 ?
C7 N2 H2 . . 126.6 ?
C10 N3 C11 . . 123.2(15) ?
C10 N3 C12 . . 119.1(14) ?
C11 N3 C12 . . 117.5(15) ?
N1 C1 N2 . . 113.5(13) ?
N1 C1 H1 . . 123.2 ?
N2 C1 H1 . . 123.2 ?
C7 C2 N1 . . 111.8(12) ?
C7 C2 C3 . . 120.0(13) ?
N1 C2 C3 . . 128.2(13) ?
C4 C3 C2 . . 117.7(11) ?
C4 C3 H3 . . 121.2 ?
C2 C3 H3 . . 121.2 ?
C3 C4 C5 . . 121.6(12) ?
C3 C4 C9 . . 118.6(11) ?
C5 C4 C9 . . 119.8(13) ?
C4 C5 C6 . . 119.5(13) ?
C4 C5 C8 . . 123.9(12) ?
C6 C5 C8 . . 116.6(12) ?
C7 C6 C5 . . 117.3(12) ?
C7 C6 H6 . . 121.3 ?
C5 C6 H6 . . 121.3 ?
C6 C7 C2 . . 124.0(13) ?
C6 C7 N2 . . 132.0(12) ?
C2 C7 N2 . . 103.9(12) ?
O2 C8 O1 . . 123.0(14) ?
O2 C8 C5 . . 117.4(13) ?
O1 C8 C5 . . 119.3(11) ?
N3 C11 H11A . . 109.5 ?
N3 C11 H11B . . 109.5 ?
H11A C11 H11B . . 109.5 ?
N3 C11 H11C . . 109.5 ?
H11A C11 H11C . . 109.5 ?
H11B C11 H11C . . 109.5 ?
N3 C12 H12A . . 109.5 ?
N3 C12 H12B . . 109.5 ?
H12A C12 H12B . . 109.5 ?
N3 C12 H12C . . 109.5 ?
H12A C12 H12C . . 109.5 ?
H12B C12 H12C . . 109.5 ?
O10 C10 N3 . . 126.5(16) ?
O10 C10 H10 . . 116.7 ?
N3 C10 H10 . . 116.7 ?
H5W O3W H6W . . 105.9 ?
H3W O2W H4W . . 103.7 ?
O3 C9 O4 . . 121.1(12) ?
O3 C9 C4 . . 122.1(12) ?
O4 C9 C4 . . 116.8(13) ?
C9 O3 Cd1 . 2_556 128.7(8) ?
C9 O4 Cd1 . 1_455 118.5(7) ?

loop_
_geom_bond_atom_site_label_1
_geom_bond_atom_site_label_2
_geom_bond_site_symmetry_2
_geom_bond_distance
_geom_bond_publ_flag
Cd1 N1 2_566 2.226(11) ?
Cd1 O10 . 2.266(9) ?
Cd1 O1 . 2.287(8) ?
Cd1 O3 2_556 2.314(9) ?
Cd1 O1W . 2.344(9) ?
Cd1 O4 1_655 2.373(7) ?
O1 C8 . 1.278(16) ?
O2 C8 . 1.261(14) ?
O1W H1W . 0.8380 ?
O1W H2W . 0.8382 ?
O10 C10 . 1.236(17) ?
N1 C1 . 1.301(17) ?
N1 C2 . 1.388(17) ?
N2 C1 . 1.346(17) ?
N2 C7 . 1.400(17) ?
N2 H2 . 0.8600 ?
N3 C10 . 1.320(19) ?
N3 C11 . 1.426(19) ?
N3 C12 . 1.43(2) ?
C1 H1 . 0.9300 ?
C2 C7 . 1.359(18) ?
C2 C3 . 1.407(17) ?
C3 C4 . 1.382(19) ?
C3 H3 . 0.9300 ?
C4 C5 . 1.404(18) ?
C4 C9 . 1.472(18) ?
C5 C6 . 1.414(18) ?
C5 C8 . 1.489(19) ?
C6 C7 . 1.359(19) ?
C6 H6 . 0.9300 ?
C11 H11A . 0.9600 ?
C11 H11B . 0.9600 ?
C11 H11C . 0.9600 ?
C12 H12A . 0.9600 ?
C12 H12B . 0.9600 ?
C12 H12C . 0.9600 ?
C10 H10 . 0.9300 ?
O3W H5W . 0.8411 ?
O3W H6W . 0.8398 ?
O2W H3W . 0.8389 ?
O2W H4W . 0.8393 ?
C9 O3 . 1.279(16) ?
C9 O4 . 1.302(14) ?

loop_
_geom_hbond_atom_site_label_D
_geom_hbond_atom_site_label_H
_geom_hbond_atom_site_label_A
_geom_hbond_site_symmetry_A
_geom_hbond_distance_DH
_geom_hbond_distance_HA
_geom_hbond_distance_DA
_geom_hbond_angle_DHA
_geom_hbond_publ_flag
O1W H1W O2 1_655 0.84 1.92 2.757(11) 177 y
O1W H2W O4 2_556 0.84 1.85 2.649(12) 159 y
O2W H3W O1W . 0.84 2.16 2.888(9) 145 y
O2W H4W O1 . 0.84 2.00 2.811(11) 162 y
O3W H5W O2 1_655 0.84 2.11 2.810(12) 140 y
O3W H6W O2W 2_657 0.84 2.29 2.766(14) 117 y
N2 H2 O2W 1_565 0.86 2.18 2.970(16) 152 y
